data_1563586
loop_
_publ_author_name
'Zhang, Wei-Long'
'Lin, Chen-Sheng'
'Geng, Lei'
'Li, Ye-Yu'
'Zhang, Hao'
'He, Zhang-Zhen'
'Cheng, Wen-Dan'

_publ_section_title
;
 Synthesis and characterizations of two anhydrous metal borophosphates:
 MIII2BP3O12 (M=Fe, In)
;
_journal_issue 5
_journal_name_full 'Journal of Solid State Chemistry'
_journal_page_first 1108
_journal_page_last 1113
_journal_paper_doi 10.1016/j.jssc.2010.03.020
_journal_volume 183
_journal_year 2010
_chemical_formula_moiety 'B1 Fe2 O12 P3'
_chemical_formula_sum 'B Fe2 O12 P3'
_chemical_formula_weight 407.42
_space_group_IT_number 176
_space_group_name_Hall '-P 6c'
_space_group_name_H-M_alt 'P 63/m'
_symmetry_cell_setting hexagonal
_symmetry_space_group_name_H-M 'P 63/m'
_atom_sites_solution_hydrogens none
_atom_sites_solution_primary direct
_atom_sites_solution_secondary difmap
_audit_creation_method SHELXL-97
_cell_angle_alpha 90.00
_cell_angle_beta 90.00
_cell_angle_gamma 120.00
_cell_formula_units_Z 2
_cell_length_a 8.0306(9)
_cell_length_b 8.0306(9)
_cell_length_c 7.4089(13)
_cell_measurement_reflns_used 351
_cell_measurement_temperature 293(2)
_cell_measurement_theta_max 27.4680
_cell_measurement_theta_min 3.9024
_cell_volume 413.79(10)
_computing_structure_refinement 'SHELXL-97 (Sheldrick, 1997)'
_computing_structure_solution 'SHELXS-97 (Sheldrick, 1990)'
_diffrn_ambient_temperature 293(2)
_diffrn_detector_area_resol_mean 13.6612
_diffrn_measured_fraction_theta_full 0.997
_diffrn_measured_fraction_theta_max 0.997
_diffrn_measurement_device_type Mercury2
_diffrn_measurement_method CCD_Profile_fitting
_diffrn_radiation_monochromator graphite
_diffrn_radiation_source 'fine-focus sealed tube'
_diffrn_radiation_type MoK\a
_diffrn_radiation_wavelength 0.71073
_diffrn_reflns_av_R_equivalents 0.0503
_diffrn_reflns_av_sigmaI/netI 0.0245
_diffrn_reflns_limit_h_max 6
_diffrn_reflns_limit_h_min -10
_diffrn_reflns_limit_k_max 10
_diffrn_reflns_limit_k_min -10
_diffrn_reflns_limit_l_max 9
_diffrn_reflns_limit_l_min -9
_diffrn_reflns_number 3266
_diffrn_reflns_theta_full 27.45
_diffrn_reflns_theta_max 27.45
_diffrn_reflns_theta_min 2.93
_diffrn_standards_decay_% none
_diffrn_standards_number 351
_exptl_absorpt_coefficient_mu 4.160
_exptl_absorpt_correction_T_max 0.891
_exptl_absorpt_correction_T_min 0.871
_exptl_absorpt_correction_type multi-scan
_exptl_crystal_colour Colorless
_exptl_crystal_density_diffrn 3.270
_exptl_crystal_density_method 'not measured'
_exptl_crystal_description Prism
_exptl_crystal_F_000 396
_exptl_crystal_size_max 0.10
_exptl_crystal_size_mid 0.04
_exptl_crystal_size_min 0.03
_refine_diff_density_max 0.453
_refine_diff_density_min -0.469
_refine_diff_density_rms 0.097
_refine_ls_extinction_coef 0.018(3)
_refine_ls_extinction_expression Fc^*^=kFc[1+0.001xFc^2^\l^3^/sin(2\q)]^-1/4^
_refine_ls_extinction_method SHELXL
_refine_ls_goodness_of_fit_ref 1.136
_refine_ls_hydrogen_treatment none
_refine_ls_matrix_type full
_refine_ls_number_parameters 34
_refine_ls_number_reflns 345
_refine_ls_number_restraints 0
_refine_ls_restrained_S_all 1.136
_refine_ls_R_factor_all 0.0307
_refine_ls_R_factor_gt 0.0268
_refine_ls_shift/su_max 0.000
_refine_ls_shift/su_mean 0.000
_refine_ls_structure_factor_coef Fsqd
_refine_ls_weighting_details 'calc w=1/[\s^2^(Fo^2^)+(0.0234P)^2^+0.3325P] where P=(Fo^2^+2Fc^2^)/3'
_refine_ls_weighting_scheme calc
_refine_ls_wR_factor_gt 0.0528
_refine_ls_wR_factor_ref 0.0543
_reflns_number_gt 320
_reflns_number_total 345
_reflns_threshold_expression >2sigma(I)
_cod_data_source_file JSSC-2010-183-1108.cif
_cod_data_source_block a
_cod_depositor_comments
;
The following automatic conversions were performed:

data item '_exptl_absorpt_correction_type' value 'Multi-scan ' was
changed to 'multi-scan' in accordance with the built-in table derived
from the CIF Core dictionary named 'cif_core.dic' version 2.4.5 last
updated on 2014-11-21.

Automatic conversion script
Id: cif_fix_values 8369 2020-08-20 11:38:08Z andrius 
;
_cod_original_sg_symbol_H-M P6(3)/m
_cod_original_formula_sum 'B1 Fe2 O12 P3'
_cod_database_code 1563586

loop_
_symmetry_equiv_pos_as_xyz
'x, y, z'
'x-y, x, z+1/2'
'-y, x-y, z'
'-x, -y, z+1/2'
'-x+y, -x, z'
'y, -x+y, z+1/2'
'-x, -y, -z'
'-x+y, -x, -z-1/2'
'y, -x+y, -z'
'x, y, -z-1/2'
'x-y, x, -z'
'-y, x-y, -z-1/2'

loop_
_atom_site_label
_atom_site_type_symbol
_atom_site_fract_x
_atom_site_fract_y
_atom_site_fract_z
_atom_site_U_iso_or_equiv
_atom_site_adp_type
_atom_site_occupancy
_atom_site_symmetry_multiplicity
_atom_site_calc_flag
_atom_site_refinement_flags
_atom_site_disorder_assembly
_atom_site_disorder_group
Fe1 Fe 0.3333 0.6667 -0.04811(8) 0.0079(2) Uani 1 3 d S . .
P1 P 0.04503(13) 0.36040(13) 0.2500 0.0072(3) Uani 1 2 d S . .
O1 O -0.0571(4) 0.1333(4) 0.2500 0.0107(6) Uani 1 2 d S . .
O2 O 0.1624(3) 0.4342(3) 0.0797(2) 0.0123(5) Uani 1 1 d . . .
O3 O -0.1263(4) 0.3951(4) 0.2500 0.0084(5) Uani 1 2 d S . .
B1 B 0.0000 0.0000 0.2500 0.0097(14) Uani 1 6 d S . .

loop_
_atom_site_aniso_label
_atom_site_aniso_U_11
_atom_site_aniso_U_22
_atom_site_aniso_U_33
_atom_site_aniso_U_23
_atom_site_aniso_U_13
_atom_site_aniso_U_12
Fe1 0.0084(3) 0.0084(3) 0.0068(4) 0.000 0.000 0.00422(14)
P1 0.0061(5) 0.0064(5) 0.0093(5) 0.000 0.000 0.0031(4)
O1 0.0070(13) 0.0077(13) 0.0177(14) 0.000 0.000 0.0040(11)
O2 0.0111(10) 0.0110(10) 0.0137(10) 0.0020(8) 0.0036(8) 0.0048(8)
O3 0.0073(12) 0.0092(13) 0.0100(12) 0.000 0.000 0.0052(11)
B1 0.011(2) 0.011(2) 0.007(3) 0.000 0.000 0.0055(10)

loop_
_atom_type_symbol
_atom_type_description
_atom_type_scat_dispersion_real
_atom_type_scat_dispersion_imag
_atom_type_scat_source
B B 0.0013 0.0007 'International Tables Vol C Tables 4.2.6.8 and 6.1.1.4'
Fe Fe 0.3463 0.8444 'International Tables Vol C Tables 4.2.6.8 and 6.1.1.4'
O O 0.0106 0.0060 'International Tables Vol C Tables 4.2.6.8 and 6.1.1.4'
P P 0.1023 0.0942 'International Tables Vol C Tables 4.2.6.8 and 6.1.1.4'

loop_
_geom_angle_atom_site_label_1
_geom_angle_atom_site_label_2
_geom_angle_atom_site_label_3
_geom_angle
_geom_angle_site_symmetry_1
_geom_angle_site_symmetry_3
O2 Fe1 O2 97.87(7) 5_565 .
O2 Fe1 O2 97.87(7) 5_565 3_665
O2 Fe1 O2 97.87(7) . 3_665
O2 Fe1 O3 93.64(8) 5_565 7_565
O2 Fe1 O3 91.43(8) . 7_565
O2 Fe1 O3 164.05(8) 3_665 7_565
O2 Fe1 O3 91.43(8) 5_565 2_664
O2 Fe1 O3 164.05(8) . 2_664
O2 Fe1 O3 93.64(8) 3_665 2_664
O3 Fe1 O3 74.99(8) 7_565 2_664
O2 Fe1 O3 164.05(8) 5_565 9
O2 Fe1 O3 93.64(8) . 9
O2 Fe1 O3 91.43(8) 3_665 9
O3 Fe1 O3 74.99(8) 7_565 9
O3 Fe1 O3 74.99(8) 2_664 9
O2 Fe1 Fe1 119.47(6) 5_565 8_565
O2 Fe1 Fe1 119.47(6) . 8_565
O2 Fe1 Fe1 119.47(6) 3_665 8_565
O3 Fe1 Fe1 44.66(5) 7_565 8_565
O3 Fe1 Fe1 44.66(5) 2_664 8_565
O3 Fe1 Fe1 44.66(5) 9 8_565
O2 P1 O2 113.62(16) 10_556 .
O2 P1 O3 111.71(9) 10_556 .
O2 P1 O3 111.71(9) . .
O2 P1 O1 108.35(9) 10_556 .
O2 P1 O1 108.35(9) . .
O3 P1 O1 102.38(14) . .
B1 O1 P1 136.33(19) . .
P1 O2 Fe1 142.70(12) . .
P1 O3 Fe1 129.20(8) . 7_565
P1 O3 Fe1 129.20(8) . 2
Fe1 O3 Fe1 90.68(10) 7_565 2
O1 B1 O1 120.0 3 .
O1 B1 O1 120.0 3 8_556
O1 B1 O1 120.0 . 8_556

loop_
_geom_bond_atom_site_label_1
_geom_bond_atom_site_label_2
_geom_bond_distance
_geom_bond_site_symmetry_2
Fe1 O2 1.9243(19) 5_565
Fe1 O2 1.9243(19) .
Fe1 O2 1.9243(19) 3_665
Fe1 O3 2.1029(18) 7_565
Fe1 O3 2.1029(18) 2_664
Fe1 O3 2.1029(18) 9
Fe1 Fe1 2.9916(13) 8_565
P1 O2 1.5079(18) 10_556
P1 O2 1.5079(18) .
P1 O3 1.535(3) .
P1 O1 1.582(3) .
O1 B1 1.359(3) .
O3 Fe1 2.1029(18) 7_565
O3 Fe1 2.1029(18) 2
B1 O1 1.359(3) 3
B1 O1 1.359(3) 8_556
